data_1001419
loop_
_publ_author_name
'Nedjar, R'
'Borel, M M'

_publ_section_title
;
Ba (Nb~3~O~8~)~2~ (H~2~ O): a novel lamellar niobate
;
_journal_coden_ASTM MRBUAC
_journal_name_full 'Materials Research Bulletin'
_journal_page_first 497
_journal_page_last 500
_journal_paper_doi 10.1016/0025-5408(88)90156-0
_journal_volume 23
_journal_year 1988
_chemical_formula_structural 'Ba (Nb3 O8)2 (H2 O)'
_chemical_formula_sum 'Ba H2 Nb6 O17'
_chemical_name_systematic 'Barium octaoxotriniobate hydrate'
_space_group_IT_number 71
_symmetry_cell_setting orthorhombic
_symmetry_Int_Tables_number 71
_symmetry_space_group_name_Hall '-I 2 2'
_symmetry_space_group_name_H-M 'I m m m'
_cell_angle_alpha 90
_cell_angle_beta 90
_cell_angle_gamma 90
_cell_formula_units_Z 2
_cell_length_a 8.62(2)
_cell_length_b 21.61(4)
_cell_length_c 3.811(4)
_cell_volume 709.9
_refine_ls_R_factor_all 0.07
_cod_original_formula_sum 'H2 Ba Nb6 O17'
_cod_database_code 1001419

loop_
_symmetry_equiv_pos_as_xyz
x,y,z
x,-y,-z
-x,y,-z
-x,-y,z
-x,-y,-z
-x,y,z
x,-y,z
x,y,-z
1/2+x,1/2+y,1/2+z
1/2+x,1/2-y,1/2-z
1/2-x,1/2+y,1/2-z
1/2-x,1/2-y,1/2+z
1/2-x,1/2-y,1/2-z
1/2-x,1/2+y,1/2+z
1/2+x,1/2-y,1/2+z
1/2+x,1/2+y,1/2-z

loop_
_atom_site_label
_atom_site_type_symbol
_atom_site_symmetry_multiplicity
_atom_site_Wyckoff_symbol
_atom_site_fract_x
_atom_site_fract_y
_atom_site_fract_z
_atom_site_occupancy
_atom_site_attached_hydrogens
_atom_site_calc_flag
Nb1 Nb5+ 8 n 0.186(3) 0.368(2) 0. 1. 0 d
Nb2 Nb5+ 4 j 0.5 0.232(2) 0. 1. 0 d
Ba1 Ba2+ 2 a 0. 0. 0. 1. 0 d
O1 O2- 8 n 0.15(1) 0.36(1) 0.5 1. 0 d
O2 O2- 8 n 0.34(1) 0.43(1) 0. 1. 0 d
O3 O2- 8 n 0.34(1) 0.30(1) 0. 1. 0 d
O4 O2- 4 g 0. 0.29(1) 0. 1. 0 d
O5 O2- 4 g 0. 0.43(1) 0. 1. 0 d
O6 O2- 2 b 0. 0.5 0.5 1. 2 d

loop_
_atom_type_symbol
_atom_type_oxidation_number
Nb5+ 5.000
Ba2+ 2.000
O2- -2.000
H1+ 1.000

_cod_duplicate_entry 1001383
